data_4072023
loop_
_publ_author_name
'Ionkin, Alex S.'
'Marshall, William J.'
'Fish, Brian M.'
'Marchione, Alexander A.'
'Howe, Laurie A.'
'Davidson, Fredric'
'McEwen, Charles N.'

_publ_section_title
;
 Dual Supermesityl Stabilization: 1-Alkyl-1H-[1,2,4]triphospholes, with
 Among the Most Planar and Least Sterically Hindered \s3,\l3-Phosphorus
 Atoms, and Novel C2P3S4Folded Heterocycles&#x2020;
;
_journal_issue 19
_journal_name_full Organometallics
_journal_page_first 5118
_journal_paper_doi 10.1021/om800528g
_journal_volume 27
_journal_year 2008
_chemical_formula_sum 'C39 H61 P3'
_chemical_formula_weight 622.79
_chemical_name_systematic
;
 ?
;
_space_group_IT_number 61
_symmetry_cell_setting orthorhombic
_symmetry_space_group_name_Hall '-P 2ac 2ab'
_symmetry_space_group_name_H-M 'P b c a'
_atom_sites_solution_hydrogens geom
_atom_sites_solution_primary direct
_atom_sites_solution_secondary difmap
_audit_creation_method SHELXL-97
_cell_angle_alpha 90.00
_cell_angle_beta 90.00
_cell_angle_gamma 90.00
_cell_formula_units_Z 8
_cell_length_a 21.285(4)
_cell_length_b 12.164(2)
_cell_length_c 29.355(5)
_cell_measurement_temperature 293(2)
_cell_volume 7600(2)
_computing_cell_refinement 'Bruker XSCANS'
_computing_data_collection 'Bruker XSCANS'
_computing_data_reduction 'Bruker SHELXTL'
_computing_molecular_graphics 'Bruker SHELXTL'
_computing_publication_material 'Bruker SHELXTL'
_computing_structure_refinement 'SHELXL-97 (Sheldrick, 1997)'
_computing_structure_solution 'SHELXS-97 (Sheldrick, 1990)'
_diffrn_ambient_temperature 293(2)
_diffrn_measured_fraction_theta_full 0.997
_diffrn_measured_fraction_theta_max 0.997
_diffrn_measurement_device_type 'Bruker P4'
_diffrn_measurement_method '\w scans'
_diffrn_radiation_monochromator graphite
_diffrn_radiation_source 'fine-focus sealed tube'
_diffrn_radiation_type MoK\a
_diffrn_radiation_wavelength 0.71073
_diffrn_reflns_av_R_equivalents 0.0637
_diffrn_reflns_av_sigmaI/netI 0.0281
_diffrn_reflns_limit_h_max 25
_diffrn_reflns_limit_h_min -25
_diffrn_reflns_limit_k_max 14
_diffrn_reflns_limit_k_min -14
_diffrn_reflns_limit_l_max 34
_diffrn_reflns_limit_l_min -34
_diffrn_reflns_number 83073
_diffrn_reflns_theta_full 24.77
_diffrn_reflns_theta_max 24.77
_diffrn_reflns_theta_min 1.39
_exptl_absorpt_coefficient_mu 0.181
_exptl_absorpt_correction_type none
_exptl_crystal_colour yellow
_exptl_crystal_density_diffrn 1.089
_exptl_crystal_density_method 'not measured'
_exptl_crystal_description ireg.block
_exptl_crystal_F_000 2720
_exptl_crystal_size_max 0.420
_exptl_crystal_size_mid 0.240
_exptl_crystal_size_min 0.200
_refine_diff_density_max 0.604
_refine_diff_density_min -0.293
_refine_diff_density_rms 0.055
_refine_ls_extinction_method none
_refine_ls_goodness_of_fit_ref 1.020
_refine_ls_hydrogen_treatment riding
_refine_ls_matrix_type full
_refine_ls_number_parameters 492
_refine_ls_number_reflns 6511
_refine_ls_number_restraints 0
_refine_ls_restrained_S_all 1.020
_refine_ls_R_factor_all 0.1287
_refine_ls_R_factor_gt 0.0899
_refine_ls_shift/su_max 3.118
_refine_ls_shift/su_mean 0.012
_refine_ls_structure_factor_coef Fsqd
_refine_ls_weighting_details 'calc w=1/[\s^2^(Fo^2^)+(0.1330P)^2^+10.8328P] where P=(Fo^2^+2Fc^2^)/3'
_refine_ls_weighting_scheme calc
_refine_ls_wR_factor_gt 0.2429
_refine_ls_wR_factor_ref 0.2802
_reflns_number_gt 4270
_reflns_number_total 6511
_reflns_threshold_expression >2sigma(I)
_cod_data_source_file om800528g_si_001.cif
_cod_data_source_block 07139
_cod_depositor_comments
;
The following automatic conversions were performed:

'_symmetry_cell_setting' value 'Orthorhombic' changed to
'orthorhombic' according to
/home/saulius/struct/CIF-dictionaries/cif_core.dic dictionary named
'cif_core.dic' version 2.4.1 from 2010-06-29.

Automatic conversion script
Id: cif_fix_values 1715 2011-07-08 13:25:40Z adriana 
;
_cod_original_cell_volume 7601(2)
_cod_original_sg_symbol_H-M Pbca
_cod_database_code 4072023

loop_
_symmetry_equiv_pos_as_xyz
'x, y, z'
'-x+1/2, -y, z+1/2'
'x+1/2, -y+1/2, -z'
'-x, y+1/2, -z+1/2'
'-x, -y, -z'
'x-1/2, y, -z-1/2'
'-x-1/2, y-1/2, z'
'x, -y-1/2, z-1/2'

loop_
_atom_site_label
_atom_site_type_symbol
_atom_site_fract_x
_atom_site_fract_y
_atom_site_fract_z
_atom_site_U_iso_or_equiv
_atom_site_adp_type
_atom_site_occupancy
_atom_site_symmetry_multiplicity
_atom_site_calc_flag
_atom_site_refinement_flags
_atom_site_disorder_assembly
_atom_site_disorder_group
P1 P 0.12848(6) 0.56426(13) 0.37586(5) 0.0515(5) Uani 0.707(2) 1 d P A 1
P2 P 0.08646(9) 0.80111(17) 0.36422(5) 0.0728(6) Uani 0.707(2) 1 d P A 1
P3 P 0.12232(12) 0.73321(17) 0.30614(6) 0.0908(8) Uani 0.707(2) 1 d P A 1
C1 C 0.0962(3) 0.6850(7) 0.3983(2) 0.0485(18) Uani 0.707(2) 1 d P A 1
C2 C 0.1429(4) 0.6030(7) 0.3195(3) 0.0468(19) Uani 0.707(2) 1 d P A 1
P1' P 0.11929(17) 0.6740(4) 0.35640(15) 0.0691(15) Uani 0.293(2) 1 d P A 2
P2' P 0.1239(4) 0.5092(6) 0.4243(2) 0.123(2) Uani 0.293(2) 1 d P A 2
P3' P 0.1532(3) 0.4410(5) 0.36678(19) 0.0987(19) Uani 0.293(2) 1 d P A 2
C1' C 0.1058(9) 0.6375(19) 0.4100(8) 0.075(8) Uani 0.293(2) 1 d P A 2
C2' C 0.1472(9) 0.5584(19) 0.3335(7) 0.054(5) Uani 0.293(2) 1 d P A 2
C3 C 0.1338(5) 0.7776(8) 0.2519(3) 0.054(3) Uani 0.411(12) 1 d P . .
H3A H 0.1392 0.7155 0.2321 0.081 Uiso 0.411(12) 1 calc PR A 1
H3B H 0.1706 0.8230 0.2508 0.081 Uiso 0.411(12) 1 calc PR A 1
H3C H 0.0980 0.8195 0.2422 0.081 Uiso 0.411(12) 1 calc PR A 1
C3' C 0.0733(15) 0.896(2) 0.3880(11) 0.083(14) Uani 0.166(16) 1 d P A 1
C3" C 0.108(4) 0.462(4) 0.4774(15) 0.24(5) Uani 0.20(3) 1 d P B 1
C4 C 0.07554(18) 0.7034(4) 0.44761(13) 0.0566(10) Uani 1 1 d . . .
C5 C 0.01073(19) 0.6956(4) 0.45815(14) 0.0627(11) Uani 1 1 d . A .
C6 C -0.0100(2) 0.7438(4) 0.49835(16) 0.0755(13) Uani 1 1 d . . .
H6A H -0.0527 0.7403 0.5050 0.091 Uiso 1 1 calc R A .
C7 C 0.0287(3) 0.7963(4) 0.52880(16) 0.0807(15) Uani 1 1 d . A .
C8 C 0.0913(2) 0.7959(4) 0.51932(14) 0.0748(14) Uani 1 1 d . . .
H8A H 0.1182 0.8282 0.5404 0.090 Uiso 1 1 calc R A .
C9 C 0.1182(2) 0.7503(4) 0.48022(12) 0.0622(11) Uani 1 1 d . A .
C10 C -0.0401(2) 0.6345(4) 0.42940(17) 0.0739(13) Uani 1 1 d . . .
C11 C -0.0236(4) 0.5131(7) 0.4252(3) 0.091(2) Uani 0.689(6) 1 d P A 1
H11A H 0.0139 0.5051 0.4074 0.137 Uiso 0.689(6) 1 calc PR A 1
H11B H -0.0575 0.4747 0.4107 0.137 Uiso 0.689(6) 1 calc PR A 1
H11C H -0.0168 0.4829 0.4550 0.137 Uiso 0.689(6) 1 calc PR A 1
C12 C -0.0456(4) 0.6821(8) 0.3803(3) 0.095(2) Uani 0.689(6) 1 d P A 1
H12A H -0.0128 0.6521 0.3616 0.143 Uiso 0.689(6) 1 calc PR A 1
H12B H -0.0416 0.7607 0.3813 0.143 Uiso 0.689(6) 1 calc PR A 1
H12C H -0.0857 0.6629 0.3676 0.143 Uiso 0.689(6) 1 calc PR A 1
C13 C -0.1070(3) 0.6464(10) 0.4475(3) 0.113(4) Uani 0.689(6) 1 d P A 1
H13A H -0.1207 0.7211 0.4438 0.170 Uiso 0.689(6) 1 calc PR A 1
H13B H -0.1079 0.6273 0.4792 0.170 Uiso 0.689(6) 1 calc PR A 1
H13C H -0.1345 0.5984 0.4309 0.170 Uiso 0.689(6) 1 calc PR A 1
C11' C -0.0845(9) 0.7216(15) 0.4147(7) 0.091(2) Uani 0.311(6) 1 d P A 2
H11D H -0.0643 0.7686 0.3929 0.137 Uiso 0.311(6) 1 calc PR A 2
H11E H -0.0972 0.7642 0.4406 0.137 Uiso 0.311(6) 1 calc PR A 2
H11F H -0.1208 0.6884 0.4010 0.137 Uiso 0.311(6) 1 calc PR A 2
C12' C -0.0834(8) 0.5657(19) 0.4687(6) 0.095(2) Uani 0.311(6) 1 d P A 2
H12D H -0.0564 0.5183 0.4860 0.143 Uiso 0.311(6) 1 calc PR A 2
H12E H -0.1148 0.5225 0.4535 0.143 Uiso 0.311(6) 1 calc PR A 2
H12F H -0.1033 0.6174 0.4887 0.143 Uiso 0.311(6) 1 calc PR A 2
C13' C -0.0271(9) 0.555(2) 0.3983(8) 0.113(4) Uani 0.311(6) 1 d P A 2
H13D H 0.0126 0.5703 0.3840 0.170 Uiso 0.311(6) 1 calc PR A 2
H13E H -0.0595 0.5533 0.3756 0.170 Uiso 0.311(6) 1 calc PR A 2
H13F H -0.0250 0.4849 0.4133 0.170 Uiso 0.311(6) 1 calc PR A 2
C14 C 0.0034(4) 0.8529(6) 0.5718(2) 0.119(2) Uani 1 1 d . . .
C15 C -0.0599(5) 0.8292(16) 0.5808(5) 0.362(14) Uani 1 1 d . A .
H15A H -0.0643 0.8056 0.6118 0.544 Uiso 1 1 calc R . .
H15B H -0.0740 0.7717 0.5608 0.544 Uiso 1 1 calc R . .
H15C H -0.0848 0.8939 0.5759 0.544 Uiso 1 1 calc R . .
C16 C 0.0266(5) 0.9691(6) 0.5737(3) 0.158(4) Uani 1 1 d . A .
H16A H 0.0136 1.0075 0.5467 0.237 Uiso 1 1 calc R . .
H16B H 0.0716 0.9692 0.5755 0.237 Uiso 1 1 calc R . .
H16C H 0.0095 1.0049 0.6000 0.237 Uiso 1 1 calc R . .
C17 C 0.0348(9) 0.8018(8) 0.6126(3) 0.287(10) Uani 1 1 d . A .
H17A H 0.0344 0.7232 0.6096 0.431 Uiso 1 1 calc R . .
H17B H 0.0127 0.8225 0.6397 0.431 Uiso 1 1 calc R . .
H17C H 0.0775 0.8271 0.6144 0.431 Uiso 1 1 calc R . .
C18 C 0.1898(2) 0.7533(6) 0.47654(15) 0.0872(17) Uani 1 1 d . . .
C19 C 0.2222(3) 0.8050(9) 0.5164(2) 0.156(4) Uani 1 1 d . A .
H19A H 0.2109 0.8813 0.5182 0.234 Uiso 1 1 calc R . .
H19B H 0.2669 0.7986 0.5127 0.234 Uiso 1 1 calc R . .
H19C H 0.2096 0.7684 0.5439 0.234 Uiso 1 1 calc R . .
C20 C 0.2145(3) 0.6283(8) 0.4774(2) 0.135(3) Uani 1 1 d . A .
H20A H 0.2596 0.6278 0.4771 0.203 Uiso 1 1 calc R . .
H20B H 0.1990 0.5900 0.4511 0.203 Uiso 1 1 calc R . .
H20C H 0.1997 0.5925 0.5045 0.203 Uiso 1 1 calc R . .
C21 C 0.2155(3) 0.8021(7) 0.43357(19) 0.129(3) Uani 1 1 d . A .
H21A H 0.1952 0.8712 0.4277 0.193 Uiso 1 1 calc R . .
H21B H 0.2078 0.7529 0.4086 0.193 Uiso 1 1 calc R . .
H21C H 0.2599 0.8136 0.4368 0.193 Uiso 1 1 calc R . .
C22 C 0.17133(16) 0.5346(3) 0.28287(12) 0.0452(9) Uani 1 1 d . . .
C23 C 0.13032(16) 0.4784(3) 0.25191(12) 0.0476(9) Uani 1 1 d . A .
C24 C 0.15666(18) 0.4358(3) 0.21233(12) 0.0543(10) Uani 1 1 d . . .
H24A H 0.1306 0.3977 0.1924 0.065 Uiso 1 1 calc R A .
C25 C 0.21890(19) 0.4467(3) 0.20102(13) 0.0555(10) Uani 1 1 d . A .
C26 C 0.25725(18) 0.4998(4) 0.23165(13) 0.0575(10) Uani 1 1 d . . .
H26A H 0.2997 0.5064 0.2246 0.069 Uiso 1 1 calc R A .
C27 C 0.23597(16) 0.5445(3) 0.27282(12) 0.0472(9) Uani 1 1 d . A .
C28 C 0.05889(19) 0.4601(5) 0.25850(14) 0.0725(14) Uani 1 1 d . . .
C29 C 0.0288(3) 0.4004(10) 0.2186(2) 0.128(4) Uani 0.833(8) 1 d P A 1
H29A H 0.0359 0.4414 0.1912 0.192 Uiso 0.833(8) 1 calc PR A 1
H29B H -0.0155 0.3935 0.2238 0.192 Uiso 0.833(8) 1 calc PR A 1
H29C H 0.0471 0.3286 0.2157 0.192 Uiso 0.833(8) 1 calc PR A 1
C30 C 0.0236(3) 0.5713(8) 0.2617(3) 0.130(3) Uani 0.833(8) 1 d P A 1
H30A H 0.0358 0.6086 0.2891 0.195 Uiso 0.833(8) 1 calc PR A 1
H30B H -0.0208 0.5583 0.2621 0.195 Uiso 0.833(8) 1 calc PR A 1
H30C H 0.0342 0.6160 0.2358 0.195 Uiso 0.833(8) 1 calc PR A 1
C31 C 0.0460(4) 0.3910(8) 0.3020(2) 0.102(3) Uani 0.833(8) 1 d P A 1
H31A H 0.0597 0.4311 0.3283 0.153 Uiso 0.833(8) 1 calc PR A 1
H31B H 0.0685 0.3228 0.3001 0.153 Uiso 0.833(8) 1 calc PR A 1
H31C H 0.0018 0.3764 0.3043 0.153 Uiso 0.833(8) 1 calc PR A 1
C29' C 0.0298(17) 0.473(6) 0.3009(14) 0.128(4) Uani 0.167(8) 1 d P A 2
H29D H 0.0352 0.5468 0.3114 0.192 Uiso 0.167(8) 1 calc PR A 2
H29E H 0.0484 0.4228 0.3224 0.192 Uiso 0.167(8) 1 calc PR A 2
H29F H -0.0142 0.4567 0.2981 0.192 Uiso 0.167(8) 1 calc PR A 2
C30' C 0.0511(17) 0.324(4) 0.2425(17) 0.130(3) Uani 0.167(8) 1 d P A 2
H30D H 0.0594 0.3168 0.2105 0.195 Uiso 0.167(8) 1 calc PR A 2
H30E H 0.0091 0.2995 0.2488 0.195 Uiso 0.167(8) 1 calc PR A 2
H30F H 0.0804 0.2797 0.2593 0.195 Uiso 0.167(8) 1 calc PR A 2
C31' C 0.0259(16) 0.512(4) 0.2223(12) 0.102(3) Uani 0.167(8) 1 d P A 2
H31D H 0.0425 0.5846 0.2176 0.153 Uiso 0.167(8) 1 calc PR A 2
H31E H -0.0179 0.5170 0.2299 0.153 Uiso 0.167(8) 1 calc PR A 2
H31F H 0.0308 0.4698 0.1949 0.153 Uiso 0.167(8) 1 calc PR A 2
C32 C 0.2432(2) 0.3987(4) 0.15580(14) 0.0703(13) Uani 1 1 d . . .
C33 C 0.2038(3) 0.4487(5) 0.11566(16) 0.1007(19) Uani 1 1 d . A .
H33A H 0.2175 0.4173 0.0874 0.151 Uiso 1 1 calc R . .
H33B H 0.2097 0.5269 0.1148 0.151 Uiso 1 1 calc R . .
H33C H 0.1601 0.4325 0.1202 0.151 Uiso 1 1 calc R . .
C34 C 0.2342(3) 0.2760(4) 0.15558(18) 0.0856(15) Uani 1 1 d . A .
H34A H 0.2598 0.2435 0.1789 0.128 Uiso 1 1 calc R . .
H34B H 0.2463 0.2471 0.1264 0.128 Uiso 1 1 calc R . .
H34C H 0.1909 0.2592 0.1613 0.128 Uiso 1 1 calc R . .
C35 C 0.3107(3) 0.4294(6) 0.1464(2) 0.108(2) Uani 1 1 d . A .
H35A H 0.3373 0.3974 0.1693 0.162 Uiso 1 1 calc R . .
H35B H 0.3150 0.5079 0.1471 0.162 Uiso 1 1 calc R . .
H35C H 0.3228 0.4024 0.1170 0.162 Uiso 1 1 calc R . .
C36 C 0.28618(19) 0.5994(4) 0.30404(14) 0.0627(11) Uani 1 1 d . . .
C37 C 0.3515(2) 0.5888(7) 0.2850(2) 0.120(3) Uani 1 1 d . A .
H37A H 0.3620 0.5124 0.2820 0.180 Uiso 1 1 calc R . .
H37B H 0.3808 0.6236 0.3053 0.180 Uiso 1 1 calc R . .
H37C H 0.3534 0.6235 0.2557 0.180 Uiso 1 1 calc R . .
C38 C 0.2864(2) 0.5472(6) 0.35121(18) 0.101(2) Uani 1 1 d . A .
H38A H 0.2988 0.4715 0.3488 0.152 Uiso 1 1 calc R . .
H38B H 0.2451 0.5515 0.3641 0.152 Uiso 1 1 calc R . .
H38C H 0.3156 0.5856 0.3704 0.152 Uiso 1 1 calc R . .
C39 C 0.2738(3) 0.7231(5) 0.3096(2) 0.0996(18) Uani 1 1 d . A .
H39A H 0.3093 0.7569 0.3242 0.149 Uiso 1 1 calc R . .
H39B H 0.2370 0.7339 0.3278 0.149 Uiso 1 1 calc R . .
H39C H 0.2676 0.7557 0.2801 0.149 Uiso 1 1 calc R . .

loop_
_atom_site_aniso_label
_atom_site_aniso_U_11
_atom_site_aniso_U_22
_atom_site_aniso_U_33
_atom_site_aniso_U_23
_atom_site_aniso_U_13
_atom_site_aniso_U_12
P1 0.0446(8) 0.0703(10) 0.0396(8) 0.0037(7) -0.0027(6) -0.0039(7)
P2 0.0810(12) 0.0971(14) 0.0403(8) 0.0005(8) 0.0029(7) 0.0198(10)
P3 0.147(2) 0.0750(12) 0.0509(10) 0.0046(9) 0.0167(11) 0.0474(12)
C1 0.032(4) 0.081(6) 0.033(3) -0.005(3) -0.001(3) 0.005(3)
C2 0.043(4) 0.062(5) 0.035(4) -0.003(3) -0.002(3) 0.006(3)
P1' 0.045(2) 0.094(3) 0.068(3) -0.033(2) -0.0078(18) 0.0074(19)
P2' 0.137(6) 0.130(5) 0.102(4) 0.000(4) -0.014(4) 0.032(4)
P3' 0.122(5) 0.087(4) 0.087(4) 0.006(3) -0.007(3) 0.013(3)
C1' 0.040(8) 0.095(17) 0.089(16) -0.048(13) -0.044(9) 0.043(10)
C2' 0.026(7) 0.086(16) 0.051(13) -0.015(9) -0.010(8) 0.002(10)
C3 0.071(7) 0.055(6) 0.035(5) 0.011(4) 0.011(4) 0.014(5)
C3' 0.10(2) 0.042(16) 0.11(3) -0.027(14) 0.039(18) 0.040(14)
C3" 0.45(12) 0.16(5) 0.10(3) 0.05(3) 0.11(5) 0.08(6)
C4 0.051(2) 0.078(3) 0.041(2) -0.0068(19) 0.0047(17) -0.003(2)
C5 0.052(2) 0.081(3) 0.055(2) -0.010(2) 0.0084(19) -0.004(2)
C6 0.072(3) 0.089(3) 0.065(3) -0.018(2) 0.030(2) -0.015(3)
C7 0.099(4) 0.085(3) 0.057(3) -0.018(2) 0.032(3) -0.029(3)
C8 0.096(4) 0.091(3) 0.037(2) -0.011(2) 0.007(2) -0.030(3)
C9 0.064(3) 0.089(3) 0.0335(19) -0.0017(19) -0.0007(17) -0.015(2)
C10 0.048(2) 0.096(4) 0.078(3) -0.014(3) -0.001(2) 0.000(2)
C11 0.084(5) 0.082(5) 0.108(6) -0.014(5) -0.015(5) -0.019(4)
C12 0.063(4) 0.134(7) 0.088(5) 0.007(5) -0.023(4) -0.006(4)
C13 0.047(4) 0.184(10) 0.108(6) -0.053(7) 0.005(4) -0.018(5)
C11' 0.084(5) 0.082(5) 0.108(6) -0.014(5) -0.015(5) -0.019(4)
C12' 0.063(4) 0.134(7) 0.088(5) 0.007(5) -0.023(4) -0.006(4)
C13' 0.047(4) 0.184(10) 0.108(6) -0.053(7) 0.005(4) -0.018(5)
C14 0.163(6) 0.116(5) 0.077(4) -0.044(4) 0.061(4) -0.039(4)
C15 0.156(9) 0.63(3) 0.297(15) -0.36(2) 0.148(10) -0.147(14)
C16 0.218(10) 0.127(6) 0.129(6) -0.060(5) 0.045(6) -0.021(6)
C17 0.64(3) 0.145(8) 0.074(5) -0.013(5) 0.147(11) -0.025(12)
C18 0.064(3) 0.149(5) 0.048(2) 0.002(3) -0.011(2) -0.019(3)
C19 0.095(5) 0.300(12) 0.073(4) -0.037(5) -0.024(3) -0.041(6)
C20 0.085(4) 0.209(9) 0.111(5) 0.001(5) -0.022(4) 0.018(5)
C21 0.073(4) 0.241(9) 0.073(4) 0.015(4) -0.003(3) -0.065(5)
C22 0.0433(19) 0.051(2) 0.0410(19) -0.0004(16) -0.0021(15) 0.0045(16)
C23 0.044(2) 0.059(2) 0.0393(18) 0.0013(17) -0.0007(15) -0.0004(17)
C24 0.053(2) 0.070(3) 0.0400(19) -0.0067(18) 0.0020(17) -0.0096(19)
C25 0.060(2) 0.062(2) 0.045(2) -0.0052(18) 0.0090(17) -0.0084(19)
C26 0.044(2) 0.070(3) 0.059(2) -0.005(2) 0.0097(18) -0.0102(19)
C27 0.043(2) 0.053(2) 0.0450(19) -0.0043(16) 0.0026(15) -0.0012(16)
C28 0.044(2) 0.125(4) 0.048(2) -0.017(2) -0.0019(18) -0.007(2)
C29 0.053(4) 0.254(13) 0.077(4) -0.060(6) 0.004(3) -0.053(5)
C30 0.054(4) 0.190(9) 0.145(8) -0.028(7) -0.020(4) 0.043(5)
C31 0.079(5) 0.149(7) 0.078(4) -0.010(5) 0.015(3) -0.058(5)
C29' 0.053(4) 0.254(13) 0.077(4) -0.060(6) 0.004(3) -0.053(5)
C30' 0.054(4) 0.190(9) 0.145(8) -0.028(7) -0.020(4) 0.043(5)
C31' 0.079(5) 0.149(7) 0.078(4) -0.010(5) 0.015(3) -0.058(5)
C32 0.071(3) 0.084(3) 0.056(2) -0.019(2) 0.021(2) -0.018(2)
C33 0.136(5) 0.116(5) 0.050(3) -0.006(3) 0.016(3) 0.004(4)
C34 0.097(4) 0.086(4) 0.074(3) -0.024(3) 0.024(3) -0.008(3)
C35 0.096(4) 0.139(5) 0.089(4) -0.040(4) 0.049(3) -0.030(4)
C36 0.048(2) 0.078(3) 0.062(2) -0.014(2) -0.0001(19) -0.011(2)
C37 0.056(3) 0.199(7) 0.105(4) -0.062(5) 0.009(3) -0.034(4)
C38 0.059(3) 0.172(6) 0.073(3) 0.010(4) -0.023(2) -0.003(3)
C39 0.096(4) 0.091(4) 0.111(5) -0.026(3) -0.005(3) -0.026(3)

loop_
_atom_type_symbol
_atom_type_description
_atom_type_scat_dispersion_real
_atom_type_scat_dispersion_imag
_atom_type_scat_source
C C 0.0033 0.0016 'International Tables Vol C Tables 4.2.6.8 and 6.1.1.4'
H H 0.0000 0.0000 'International Tables Vol C Tables 4.2.6.8 and 6.1.1.4'
P P 0.1023 0.0942 'International Tables Vol C Tables 4.2.6.8 and 6.1.1.4'

loop_
_geom_angle_atom_site_label_1
_geom_angle_atom_site_label_2
_geom_angle_atom_site_label_3
_geom_angle
C2 P1 C1 101.5(4)
C3' P2 C1 114.2(14)
C3' P2 P3 147.0(13)
C1 P2 P3 96.2(3)
C2 P3 C3 118.5(4)
C2 P3 P2 106.5(3)
C3 P3 P2 135.0(3)
C4 C1 P2 113.0(5)
C4 C1 P1 126.3(5)
P2 C1 P1 120.7(4)
C22 C2 P3 117.6(5)
C22 C2 P1 127.2(5)
P3 C2 P1 115.2(5)
C1' P1' C2' 102.5(10)
C1' P2' P3' 104.5(9)
C2' P3' P2' 96.4(8)
C4 C1' P2' 114.4(17)
C4 C1' P1' 128.7(14)
P2' C1' P1' 116.8(12)
C22 C2' P1' 129.8(13)
C22 C2' P3' 110.5(13)
P1' C2' P3' 119.6(12)
C5 C4 C9 119.7(4)
C5 C4 C1' 122.7(9)
C9 C4 C1' 115.4(8)
C5 C4 C1 118.5(4)
C9 C4 C1 120.4(4)
C1' C4 C1 26.7(8)
C6 C5 C4 117.8(4)
C6 C5 C10 116.1(4)
C4 C5 C10 126.1(4)
C7 C6 C5 124.0(4)
C8 C7 C6 116.9(4)
C8 C7 C14 120.9(5)
C6 C7 C14 122.2(5)
C7 C8 C9 124.8(4)
C8 C9 C4 116.5(4)
C8 C9 C18 117.2(4)
C4 C9 C18 126.3(4)
C13' C10 C11' 116.3(14)
C13' C10 C11 37.7(12)
C11' C10 C11 144.7(8)
C13' C10 C13 119.5(9)
C11' C10 C13 55.9(9)
C11 C10 C13 109.6(7)
C13' C10 C12 70.0(13)
C11' C10 C12 54.4(9)
C11 C10 C12 107.7(6)
C13 C10 C12 102.6(6)
C13' C10 C5 124.1(9)
C11' C10 C5 105.0(7)
C11 C10 C5 110.2(5)
C13 C10 C5 114.4(5)
C12 C10 C5 112.0(5)
C13' C10 C12' 102.5(14)
C11' C10 C12' 101.8(11)
C11 C10 C12' 72.6(9)
C13 C10 C12' 45.9(7)
C12 C10 C12' 140.5(7)
C5 C10 C12' 104.1(7)
C15 C14 C16 120.2(10)
C15 C14 C17 101.1(10)
C16 C14 C17 102.3(7)
C15 C14 C7 113.6(6)
C16 C14 C7 109.8(5)
C17 C14 C7 108.2(7)
C19 C18 C21 108.8(5)
C19 C18 C9 114.5(5)
C21 C18 C9 115.6(4)
C19 C18 C20 103.6(6)
C21 C18 C20 105.6(6)
C9 C18 C20 107.6(5)
C27 C22 C23 120.1(3)
C27 C22 C2 119.9(5)
C23 C22 C2 118.5(4)
C27 C22 C2' 119.4(7)
C23 C22 C2' 118.7(8)
C2 C22 C2' 25.4(7)
C24 C23 C22 117.5(3)
C24 C23 C28 116.5(3)
C22 C23 C28 126.0(3)
C25 C24 C23 123.7(4)
C24 C25 C26 117.4(3)
C24 C25 C32 119.7(4)
C26 C25 C32 122.8(4)
C25 C26 C27 123.7(4)
C26 C27 C22 117.5(3)
C26 C27 C36 116.9(3)
C22 C27 C36 125.6(3)
C29' C28 C31' 113(3)
C29' C28 C29 123.5(16)
C31' C28 C29 55.2(18)
C29' C28 C23 122.0(15)
C31' C28 C23 109.1(13)
C29 C28 C23 112.7(4)
C29' C28 C31 41(3)
C31' C28 C31 140.2(13)
C29 C28 C31 107.5(6)
C23 C28 C31 110.7(4)
C29' C28 C30 69(3)
C31' C28 C30 54.4(19)
C29 C28 C30 105.1(6)
C23 C28 C30 110.9(5)
C31 C28 C30 109.7(6)
C29' C28 C30' 108(3)
C31' C28 C30' 100(2)
C29 C28 C30' 45.0(15)
C23 C28 C30' 101.5(13)
C31 C28 C30' 71.8(18)
C30 C28 C30' 143.7(13)
C34 C32 C35 111.5(5)
C34 C32 C25 109.7(4)
C35 C32 C25 112.5(4)
C34 C32 C33 108.3(4)
C35 C32 C33 106.0(5)
C25 C32 C33 108.7(4)
C37 C36 C38 107.3(5)
C37 C36 C39 106.4(5)
C38 C36 C39 108.2(4)
C37 C36 C27 112.3(4)
C38 C36 C27 111.0(4)
C39 C36 C27 111.4(4)

loop_
_geom_bond_atom_site_label_1
_geom_bond_atom_site_label_2
_geom_bond_distance
P1 C2 1.749(8)
P1 C1 1.751(8)
P2 C3' 1.37(2)
P2 C1 1.744(8)
P2 P3 2.042(2)
P3 C2 1.690(8)
P3 C3 1.699(8)
C1 C4 1.528(8)
C2 C22 1.486(10)
P1' C1' 1.66(3)
P1' C2' 1.67(2)
P2' C1' 1.66(2)
P2' P3' 1.981(9)
P3' C2' 1.73(2)
C1' C4 1.51(2)
C2' C22 1.60(2)
C4 C5 1.417(5)
C4 C9 1.437(5)
C5 C6 1.390(6)
C5 C10 1.561(6)
C6 C7 1.373(7)
C7 C8 1.362(7)
C7 C14 1.534(6)
C8 C9 1.397(6)
C9 C18 1.528(6)
C10 C13' 1.36(2)
C10 C11' 1.485(19)
C10 C11 1.523(10)
C10 C13 1.527(8)
C10 C12 1.558(9)
C10 C12' 1.70(2)
C14 C15 1.403(11)
C14 C16 1.498(9)
C14 C17 1.507(15)
C18 C19 1.498(7)
C18 C21 1.498(7)
C18 C20 1.609(10)
C22 C27 1.412(5)
C22 C23 1.433(5)
C23 C24 1.390(5)
C23 C28 1.549(5)
C24 C25 1.372(5)
C25 C26 1.375(5)
C25 C32 1.540(5)
C26 C27 1.401(5)
C27 C36 1.558(5)
C28 C29' 1.40(4)
C28 C31' 1.42(4)
C28 C29 1.518(7)
C28 C31 1.552(9)
C28 C30 1.550(10)
C28 C30' 1.73(5)
C32 C34 1.504(7)
C32 C35 1.510(7)
C32 C33 1.569(7)
C36 C37 1.504(7)
C36 C38 1.524(7)
C36 C39 1.536(7)

loop_
_geom_torsion_atom_site_label_1
_geom_torsion_atom_site_label_2
_geom_torsion_atom_site_label_3
_geom_torsion_atom_site_label_4
_geom_torsion
C3' P2 P3 C2 158(3)
C1 P2 P3 C2 0.0(4)
C3' P2 P3 C3 -23(3)
C1 P2 P3 C3 179.3(6)
C3' P2 C1 C4 11.6(16)
P3 P2 C1 C4 178.4(4)
C3' P2 C1 P1 -167.0(15)
P3 P2 C1 P1 -0.2(5)
C2 P1 C1 C4 -178.1(6)
C2 P1 C1 P2 0.3(6)
C3 P3 C2 C22 1.1(9)
P2 P3 C2 C22 -179.4(5)
C3 P3 C2 P1 -179.2(5)
P2 P3 C2 P1 0.2(6)
C1 P1 C2 C22 179.2(7)
C1 P1 C2 P3 -0.3(6)
C1' P2' P3' C2' 3.0(11)
P3' P2' C1' C4 173.8(10)
P3' P2' C1' P1' -2.8(15)
C2' P1' C1' C4 -174.8(16)
C2' P1' C1' P2' 1.3(15)
C1' P1' C2' C22 -178.5(15)
C1' P1' C2' P3' 1.3(15)
P2' P3' C2' C22 177.2(10)
P2' P3' C2' P1' -2.7(13)
P2' C1' C4 C5 -81.3(12)
P1' C1' C4 C5 95(2)
P2' C1' C4 C9 81.7(15)
P1' C1' C4 C9 -102.1(14)
P2' C1' C4 C1 -171(3)
P1' C1' C4 C1 5.6(8)
P2 C1 C4 C5 81.3(6)
P1 C1 C4 C5 -100.2(6)
P2 C1 C4 C9 -85.5(6)
P1 C1 C4 C9 93.0(7)
P2 C1 C4 C1' -172(3)
P1 C1 C4 C1' 7(2)
C9 C4 C5 C6 6.1(7)
C1' C4 C5 C6 168.4(11)
C1 C4 C5 C6 -160.8(5)
C9 C4 C5 C10 -172.0(4)
C1' C4 C5 C10 -9.7(13)
C1 C4 C5 C10 21.1(7)
C4 C5 C6 C7 -1.4(8)
C10 C5 C6 C7 176.8(5)
C5 C6 C7 C8 -3.0(8)
C5 C6 C7 C14 177.2(5)
C6 C7 C8 C9 2.9(8)
C14 C7 C8 C9 -177.4(5)
C7 C8 C9 C4 1.6(8)
C7 C8 C9 C18 -177.4(5)
C5 C4 C9 C8 -6.1(6)
C1' C4 C9 C8 -169.7(12)
C1 C4 C9 C8 160.5(5)
C5 C4 C9 C18 172.8(5)
C1' C4 C9 C18 9.2(13)
C1 C4 C9 C18 -20.6(8)
C6 C5 C10 C13' -157.9(17)
C4 C5 C10 C13' 20.2(18)
C6 C5 C10 C11' 64.7(10)
C4 C5 C10 C11' -117.2(10)
C6 C5 C10 C11 -118.2(6)
C4 C5 C10 C11 59.9(7)
C6 C5 C10 C13 5.7(8)
C4 C5 C10 C13 -176.1(7)
C6 C5 C10 C12 121.9(6)
C4 C5 C10 C12 -60.0(7)
C6 C5 C10 C12' -41.9(9)
C4 C5 C10 C12' 136.3(9)
C8 C7 C14 C15 -169.1(12)
C6 C7 C14 C15 10.6(14)
C8 C7 C14 C16 53.1(9)
C6 C7 C14 C16 -127.1(7)
C8 C7 C14 C17 -57.7(9)
C6 C7 C14 C17 122.0(8)
C8 C9 C18 C19 0.4(8)
C4 C9 C18 C19 -178.5(6)
C8 C9 C18 C21 -127.3(6)
C4 C9 C18 C21 53.8(8)
C8 C9 C18 C20 115.0(5)
C4 C9 C18 C20 -63.9(6)
P3 C2 C22 C27 82.1(7)
P1 C2 C22 C27 -97.5(7)
P3 C2 C22 C23 -84.2(7)
P1 C2 C22 C23 96.2(7)
P3 C2 C22 C2' 178(3)
P1 C2 C22 C2' -1.2(17)
P1' C2' C22 C27 93.8(14)
P3' C2' C22 C27 -86.0(12)
P1' C2' C22 C23 -101.4(15)
P3' C2' C22 C23 78.8(11)
P1' C2' C22 C2 -4.7(9)
P3' C2' C22 C2 175(3)
C27 C22 C23 C24 -0.4(5)
C2 C22 C23 C24 165.8(4)
C2' C22 C23 C24 -165.1(9)
C27 C22 C23 C28 179.3(4)
C2 C22 C23 C28 -14.4(6)
C2' C22 C23 C28 14.6(10)
C22 C23 C24 C25 -1.5(6)
C28 C23 C24 C25 178.8(4)
C23 C24 C25 C26 2.3(6)
C23 C24 C25 C32 -178.6(4)
C24 C25 C26 C27 -1.3(6)
C32 C25 C26 C27 179.7(4)
C25 C26 C27 C22 -0.4(6)
C25 C26 C27 C36 178.6(4)
C23 C22 C27 C26 1.3(5)
C2 C22 C27 C26 -164.8(4)
C2' C22 C27 C26 165.9(10)
C23 C22 C27 C36 -177.7(4)
C2 C22 C27 C36 16.3(6)
C2' C22 C27 C36 -13.0(11)
C24 C23 C28 C29' 163(4)
C22 C23 C28 C29' -17(4)
C24 C23 C28 C31' -61(2)
C22 C23 C28 C31' 119(2)
C24 C23 C28 C29 -2.0(8)
C22 C23 C28 C29 178.3(6)
C24 C23 C28 C31 118.4(5)
C22 C23 C28 C31 -61.3(7)
C24 C23 C28 C30 -119.5(5)
C22 C23 C28 C30 60.8(6)
C24 C23 C28 C30' 43.7(18)
C22 C23 C28 C30' -136.0(18)
C24 C25 C32 C34 -61.9(6)
C26 C25 C32 C34 117.1(5)
C24 C25 C32 C35 173.4(5)
C26 C25 C32 C35 -7.5(7)
C24 C25 C32 C33 56.3(6)
C26 C25 C32 C33 -124.6(5)
C26 C27 C36 C37 -3.3(6)
C22 C27 C36 C37 175.6(5)
C26 C27 C36 C38 -123.5(4)
C22 C27 C36 C38 55.5(6)
C26 C27 C36 C39 115.9(4)
C22 C27 C36 C39 -65.2(5)
